data_7700967
loop_
_publ_author_name
'Rabanzo-Castillo, Kristel M'
'Hanif, Muhammad'
'S\"ohnel, Tilo'
'Leitao, Erin M.'

_publ_section_title
;
 Synthesis, characterisation and electronic properties of naphthalene
 bridged disilanes.
;
_journal_issue 37
_journal_name_full 'Dalton transactions (Cambridge, England : 2003)'
_journal_page_first 13971
_journal_page_last 13980
_journal_paper_doi 10.1039/c9dt03058a
_journal_volume 48
_journal_year 2019
_chemical_formula_moiety 'C34 H26 O Si2'
_chemical_formula_sum 'C34 H26 O Si2'
_chemical_formula_weight 506.73
_space_group_crystal_system monoclinic
_space_group_IT_number 15
_space_group_name_Hall '-I 2ya'
_space_group_name_H-M_alt 'I 1 2/a 1'
_symmetry_space_group_name_Hall '-I 2ya'
_symmetry_space_group_name_H-M 'I 1 2/a 1'
_atom_sites_solution_hydrogens geom
_audit_creation_date 2018-12-21
_audit_creation_method
;
Olex2 1.2
(compiled 2018.05.29 svn.r3510 for OlexSys, GUI svn.r5506)
;
_audit_update_record
;
2018-12-21 deposited with the CCDC.    2019-08-29 downloaded from the CCDC.
;
_cell_angle_alpha 90
_cell_angle_beta 95.6440(10)
_cell_angle_gamma 90
_cell_formula_units_Z 12
_cell_length_a 20.0464(2)
_cell_length_b 8.79710(10)
_cell_length_c 44.8873(6)
_cell_measurement_reflns_used 26034
_cell_measurement_temperature 99.9(7)
_cell_measurement_theta_max 74.4770
_cell_measurement_theta_min 3.9330
_cell_volume 7877.51(16)
_computing_cell_refinement 'CrysAlisPro 1.171.39.44a (Rigaku OD, 2018)'
_computing_data_collection 'CrysAlisPro 1.171.39.44a (Rigaku OD, 2018)'
_computing_data_reduction 'CrysAlisPro 1.171.39.44a (Rigaku OD, 2018)'
_computing_molecular_graphics 'Olex2 (Dolomanov et al., 2009)'
_computing_publication_material 'Olex2 (Dolomanov et al., 2009)'
_computing_structure_refinement 'ShelXL (Sheldrick, 2015)'
_computing_structure_solution 'SHELXT 2014/5 (Sheldrick, 2014)'
_diffrn_ambient_environment N~2~
_diffrn_ambient_temperature 99.9(7)
_diffrn_detector 'CCD plate'
_diffrn_detector_type 'Pilatus 200K'
_diffrn_measured_fraction_theta_full 0.992
_diffrn_measured_fraction_theta_max 0.990
_diffrn_measurement_details
;
List of Runs (angles in degrees, time in seconds):

  # Type    Start    End  Width  t~exp~   \w     \q     \k     \f   Frames
#--------------------------------------------------------------------------
  1  \w    -57.00 -22.00   0.50    0.61    --  -47.48  74.00 -28.00   70
  2  \w    -90.00 -65.00   0.50    2.43    --  -90.25  74.00 -28.00   50
  3  \w   -111.00 -18.00   0.50    2.43    --  -90.25  45.00 -30.00  186
  4  \w    -59.00 -27.00   0.50    0.61    --  -47.48 -57.00-180.00   64
  5  \w    -97.00 -72.00   0.50    0.61    --  -47.48 -74.00-156.00   50
  6  \w     48.00  73.00   0.50    0.61    --   47.48  74.00 -28.00   50
  7  \w     85.00 120.00   0.50    2.43    --  102.39  74.00 -28.00   70
  8  \w    142.00 169.00   0.50    2.43    --  102.39  74.00 -28.00   54
  9  \w    122.00 177.00   0.50    2.43    --  102.39  45.00 -90.00  110
 10  \w    132.00 177.00   0.50    2.43    --  102.39  45.00-120.00   90
 11  \w    128.00 164.00   0.50    2.43    --  102.39 111.00-180.00   72
 12  \w     86.00 114.00   0.50    2.43    --  102.39  45.00-120.00   56
 13  \w     44.00 124.00   0.50    2.43    --  102.39 -61.00-150.00  160
 14  \w     53.00  78.00   0.50    2.43    --  102.39 -74.00-156.00   50
 15  \w     -2.00  23.00   0.50    0.61    --   47.48 -74.00-156.00   50
 16  \w     87.00 172.00   0.50    2.43    --  102.39  30.00  60.00  170
 17  \w    109.00 134.00   0.50    2.43    --  102.39 111.00  90.00   50
 18  \w     33.00  95.00   0.50    0.61    --   47.48-125.00  90.00  124
 19  \w   -113.00 -70.00   0.50    0.61    --  -47.48-125.00  90.00   86
 20  \w   -113.00 -87.00   0.50    0.61    --  -47.48-125.00 120.00   52
 21  \w   -123.00 -98.00   0.50    0.61    --  -47.48-125.00 -90.00   50
 22  \w   -121.00 -90.00   0.50    0.61    --  -47.48 -57.00-180.00   62
 23  \w   -161.00 -68.00   0.50    2.43    --  -90.25 -61.00-180.00  186
 24  \w   -104.00 -22.00   0.50    2.43    --  -90.25  30.00 120.00  164
;
_diffrn_measurement_device 'four-circle diffractometer'
_diffrn_measurement_device_type 'XtaLAB Synergy, Dualflex, Pilatus 200K'
_diffrn_measurement_method '\w scans'
_diffrn_orient_matrix_type 'CrysAlisPro convention (1999,Acta A55,543-557)'
_diffrn_orient_matrix_UB_11 -0.0766865000
_diffrn_orient_matrix_UB_12 -0.0062539000
_diffrn_orient_matrix_UB_13 0.0004258000
_diffrn_orient_matrix_UB_21 -0.0027176000
_diffrn_orient_matrix_UB_22 -0.1427315000
_diffrn_orient_matrix_UB_23 -0.0199735000
_diffrn_orient_matrix_UB_31 0.0085362000
_diffrn_orient_matrix_UB_32 -0.1012719000
_diffrn_orient_matrix_UB_33 0.0281206000
_diffrn_radiation_monochromator mirror
_diffrn_radiation_probe x-ray
_diffrn_radiation_type CuK\a
_diffrn_radiation_wavelength 1.54184
_diffrn_reflns_av_R_equivalents 0.0242
_diffrn_reflns_av_unetI/netI 0.0203
_diffrn_reflns_Laue_measured_fraction_full 0.992
_diffrn_reflns_Laue_measured_fraction_max 0.990
_diffrn_reflns_limit_h_max 23
_diffrn_reflns_limit_h_min -23
_diffrn_reflns_limit_k_max 9
_diffrn_reflns_limit_k_min -10
_diffrn_reflns_limit_l_max 54
_diffrn_reflns_limit_l_min -47
_diffrn_reflns_number 26277
_diffrn_reflns_point_group_measured_fraction_full 0.992
_diffrn_reflns_point_group_measured_fraction_max 0.990
_diffrn_reflns_theta_full 67.684
_diffrn_reflns_theta_max 68.245
_diffrn_reflns_theta_min 5.649
_diffrn_source 'micro-focus sealed X-ray tube'
_diffrn_source_type 'PhotonJet (Cu) X-ray Source'
_exptl_absorpt_coefficient_mu 1.419
_exptl_absorpt_correction_T_max 1.00000
_exptl_absorpt_correction_T_min 0.72585
_exptl_absorpt_correction_type multi-scan
_exptl_absorpt_process_details
;
CrysAlisPro 1.171.39.44a (Rigaku Oxford Diffraction, 2018)
Empirical absorption correction using spherical harmonics,
 implemented in SCALE3 ABSPACK scaling algorithm.
;
_exptl_crystal_density_diffrn 1.282
_exptl_crystal_description plate
_exptl_crystal_F_000 3192
_exptl_crystal_size_max 0.34
_exptl_crystal_size_mid 0.14
_exptl_crystal_size_min 0.12
_refine_diff_density_max 0.305
_refine_diff_density_min -0.326
_refine_diff_density_rms 0.044
_refine_ls_extinction_method none
_refine_ls_goodness_of_fit_ref 1.038
_refine_ls_hydrogen_treatment constr
_refine_ls_matrix_type full
_refine_ls_number_parameters 502
_refine_ls_number_reflns 7144
_refine_ls_number_restraints 0
_refine_ls_restrained_S_all 1.038
_refine_ls_R_factor_all 0.0306
_refine_ls_R_factor_gt 0.0298
_refine_ls_shift/su_max 0.002
_refine_ls_shift/su_mean 0.000
_refine_ls_structure_factor_coef Fsqd
_refine_ls_weighting_details 'w=1/[\s^2^(Fo^2^)+(0.0336P)^2^+9.1704P] where P=(Fo^2^+2Fc^2^)/3'
_refine_ls_weighting_scheme calc
_refine_ls_wR_factor_gt 0.0760
_refine_ls_wR_factor_ref 0.0766
_reflns_Friedel_coverage 0.000
_reflns_number_gt 6849
_reflns_number_total 7144
_reflns_threshold_expression 'I > 2\s(I)'
_cod_data_source_file c9dt03058a2.cif
_cod_data_source_block cpd19
_cod_depositor_comments 'Adding full bibliography for 7700964--7700969.cif.'
_cod_database_code 7700967
_shelx_shelxl_version_number 2016/6
_chemical_oxdiff_formula C34H26Si2
_shelx_space_group_comment
;
The symmetry employed for this shelxl refinement is uniquely defined
by the following loop, which should always be used as a source of
symmetry information in preference to the above space-group names.
They are only intended as comments.
;
_shelx_estimated_absorpt_t_max 0.848
_shelx_estimated_absorpt_t_min 0.644
_reflns_odcompleteness_completeness 99.37
_reflns_odcompleteness_iscentric 1
_reflns_odcompleteness_theta 67.62
_olex2_refinement_description
;
1. Fixed Uiso
 At 1.2 times of:
  All C(H) groups
2.a Aromatic/amide H refined with riding coordinates:
 C1(H1), C2(H2), C3(H3), C4(H4), C5(H5), C8(H8), C9(H9), C10(H10), C11(H11),
 C12(H12), C14(H14), C15(H15), C16(H16), C19(H19), C20(H20), C21(H21), C24(H24),
  C25(H25), C26(H26), C27(H27), C28(H28), C30(H30), C31(H31), C32(H32),
 C33(H33), C34(H34), C1'(H1'), C2'(H2'), C3'(H3'), C4'(H4'), C5'(H5'), C8'(H8'),
  C9'(H9'), C10'(H10'), C11'(H11'), C12'(H12'), C14'(H14'), C15'(H15'),
 C16'(H16')
;
_olex2_submission_special_instructions 'No special instructions were received'
_oxdiff_exptl_absorpt_empirical_details
;
Empirical correction (ABSPACK) includes:
- Absorption correction using spherical harmonics
- Frame scaling
;
_oxdiff_exptl_absorpt_empirical_full_max 1.498
_oxdiff_exptl_absorpt_empirical_full_min 0.671

loop_
_space_group_symop_operation_xyz
'x, y, z'
'-x+1/2, y, -z'
'x+1/2, y+1/2, z+1/2'
'-x+1, y+1/2, -z+1/2'
'-x, -y, -z'
'x-1/2, -y, z'
'-x+1/2, -y+1/2, -z+1/2'
'x, -y+1/2, z+1/2'

loop_
_atom_site_label
_atom_site_type_symbol
_atom_site_fract_x
_atom_site_fract_y
_atom_site_fract_z
_atom_site_U_iso_or_equiv
_atom_site_adp_type
_atom_site_occupancy
_atom_site_site_symmetry_order
_atom_site_calc_flag
_atom_site_refinement_flags_posn
_atom_site_refinement_flags_adp
_atom_site_refinement_flags_occupancy
Si1 Si 0.97046(2) 0.30200(4) 0.14806(2) 0.01266(8) Uani 1 1 d . . .
Si2 Si 1.10215(2) 0.19729(4) 0.17703(2) 0.01294(8) Uani 1 1 d . . .
O1 O 1.05229(4) 0.29769(10) 0.15364(2) 0.01499(18) Uani 1 1 d . . .
C1 C 0.95577(7) 0.59004(16) 0.12162(3) 0.0255(3) Uani 1 1 d . . .
H1 H 0.976168 0.542572 0.105805 0.031 Uiso 1 1 calc R . .
C2 C 0.93983(8) 0.74368(18) 0.11953(4) 0.0355(4) Uani 1 1 d . . .
H2 H 0.949773 0.800598 0.102535 0.043 Uiso 1 1 calc R . .
C3 C 0.90944(8) 0.81340(17) 0.14227(4) 0.0367(4) Uani 1 1 d . . .
H3 H 0.898451 0.918381 0.140925 0.044 Uiso 1 1 calc R . .
C4 C 0.89513(8) 0.73050(18) 0.16687(4) 0.0353(4) Uani 1 1 d . . .
H4 H 0.873744 0.778359 0.182351 0.042 Uiso 1 1 calc R . .
C5 C 0.91181(7) 0.57689(17) 0.16923(3) 0.0262(3) Uani 1 1 d . . .
H5 H 0.902261 0.521265 0.186443 0.031 Uiso 1 1 calc R . .
C6 C 0.94239(6) 0.50399(14) 0.14653(3) 0.0174(3) Uani 1 1 d . . .
C7 C 0.94690(6) 0.21246(14) 0.11079(3) 0.0154(2) Uani 1 1 d . . .
C8 C 0.88199(7) 0.22578(17) 0.09642(3) 0.0224(3) Uani 1 1 d . . .
H8 H 0.849678 0.284425 0.105474 0.027 Uiso 1 1 calc R . .
C9 C 0.86394(7) 0.15497(19) 0.06922(3) 0.0298(3) Uani 1 1 d . . .
H9 H 0.819470 0.164488 0.059931 0.036 Uiso 1 1 calc R . .
C10 C 0.91064(8) 0.07041(18) 0.05558(3) 0.0280(3) Uani 1 1 d . . .
H10 H 0.898252 0.021807 0.036952 0.034 Uiso 1 1 calc R . .
C11 C 0.97528(7) 0.05693(16) 0.06912(3) 0.0238(3) Uani 1 1 d . . .
H11 H 1.007418 -0.000631 0.059730 0.029 Uiso 1 1 calc R . .
C12 C 0.99347(7) 0.12744(15) 0.09648(3) 0.0187(3) Uani 1 1 d . . .
H12 H 1.038106 0.117765 0.105569 0.022 Uiso 1 1 calc R . .
C13 C 0.93652(6) 0.19477(14) 0.17936(3) 0.0142(2) Uani 1 1 d . . .
C14 C 0.86749(6) 0.19325(15) 0.17970(3) 0.0177(3) Uani 1 1 d . . .
H14 H 0.840854 0.250914 0.165108 0.021 Uiso 1 1 calc R . .
C15 C 0.83533(6) 0.10923(15) 0.20090(3) 0.0194(3) Uani 1 1 d . . .
H15 H 0.787839 0.109966 0.200338 0.023 Uiso 1 1 calc R . .
C16 C 0.87268(7) 0.02694(15) 0.22220(3) 0.0192(3) Uani 1 1 d . . .
H16 H 0.850930 -0.028517 0.236614 0.023 Uiso 1 1 calc R . .
C17 C 0.94359(6) 0.02301(14) 0.22313(3) 0.0170(3) Uani 1 1 d . . .
C18 C 0.97680(6) 0.10758(14) 0.20165(3) 0.0142(2) Uani 1 1 d . . .
C19 C 0.98139(7) -0.06750(16) 0.24476(3) 0.0216(3) Uani 1 1 d . . .
H19 H 0.958987 -0.122741 0.258997 0.026 Uiso 1 1 calc R . .
C20 C 1.04950(7) -0.07658(16) 0.24549(3) 0.0223(3) Uani 1 1 d . . .
H20 H 1.074356 -0.138536 0.259939 0.027 Uiso 1 1 calc R . .
C21 C 1.08244(6) 0.00687(15) 0.22458(3) 0.0184(3) Uani 1 1 d . . .
H21 H 1.129848 -0.000269 0.225236 0.022 Uiso 1 1 calc R . .
C22 C 1.04869(6) 0.09905(14) 0.20307(3) 0.0147(2) Uani 1 1 d . . .
C23 C 1.14616(6) 0.04886(15) 0.15670(3) 0.0163(3) Uani 1 1 d . . .
C24 C 1.20710(6) 0.07734(15) 0.14486(3) 0.0192(3) Uani 1 1 d . . .
H24 H 1.229620 0.170984 0.149161 0.023 Uiso 1 1 calc R . .
C25 C 1.23507(7) -0.02922(16) 0.12694(3) 0.0225(3) Uani 1 1 d . . .
H25 H 1.276185 -0.007733 0.118936 0.027 Uiso 1 1 calc R . .
C26 C 1.20311(7) -0.16664(17) 0.12074(3) 0.0243(3) Uani 1 1 d . . .
H26 H 1.222434 -0.239775 0.108601 0.029 Uiso 1 1 calc R . .
C27 C 1.14283(7) -0.19759(16) 0.13227(3) 0.0262(3) Uani 1 1 d . . .
H27 H 1.120777 -0.291780 0.127958 0.031 Uiso 1 1 calc R . .
C28 C 1.11476(7) -0.09093(16) 0.15008(3) 0.0214(3) Uani 1 1 d . . .
H28 H 1.073535 -0.113139 0.157931 0.026 Uiso 1 1 calc R . .
C29 C 1.16339(6) 0.33606(15) 0.19557(3) 0.0156(2) Uani 1 1 d . . .
C30 C 1.14845(7) 0.49167(15) 0.19493(3) 0.0194(3) Uani 1 1 d . . .
H30 H 1.106286 0.525155 0.185751 0.023 Uiso 1 1 calc R . .
C31 C 1.19426(7) 0.59801(16) 0.20752(3) 0.0243(3) Uani 1 1 d . . .
H31 H 1.183303 0.703099 0.206853 0.029 Uiso 1 1 calc R . .
C32 C 1.25603(7) 0.55043(17) 0.22106(3) 0.0240(3) Uani 1 1 d . . .
H32 H 1.287339 0.622826 0.229705 0.029 Uiso 1 1 calc R . .
C33 C 1.27183(7) 0.39706(17) 0.22190(3) 0.0233(3) Uani 1 1 d . . .
H33 H 1.314054 0.364247 0.231132 0.028 Uiso 1 1 calc R . .
C34 C 1.22601(7) 0.29124(16) 0.20928(3) 0.0199(3) Uani 1 1 d . . .
H34 H 1.237400 0.186393 0.209965 0.024 Uiso 1 1 calc R . .
Si1' Si 1.19357(2) 0.24450(4) 0.01878(2) 0.01282(8) Uani 1 1 d . . .
O1' O 1.250000 0.32622(13) 0.000000 0.0148(2) Uani 1 2 d S T P
C1' C 1.14189(6) 0.35888(14) 0.07160(3) 0.0180(3) Uani 1 1 d . . .
H1' H 1.098825 0.343985 0.061156 0.022 Uiso 1 1 calc R . .
C2' C 1.14702(7) 0.41543(15) 0.10065(3) 0.0212(3) Uani 1 1 d . . .
H2' H 1.107644 0.437794 0.109989 0.025 Uiso 1 1 calc R . .
C3' C 1.20953(7) 0.43915(15) 0.11598(3) 0.0222(3) Uani 1 1 d . . .
H3' H 1.213027 0.479242 0.135720 0.027 Uiso 1 1 calc R . .
C4' C 1.26712(7) 0.40440(16) 0.10252(3) 0.0216(3) Uani 1 1 d . . .
H4' H 1.310009 0.420352 0.113047 0.026 Uiso 1 1 calc R . .
C5' C 1.26183(6) 0.34635(15) 0.07366(3) 0.0190(3) Uani 1 1 d . . .
H5' H 1.301410 0.321568 0.064678 0.023 Uiso 1 1 calc R . .
C6' C 1.19914(6) 0.32354(14) 0.05747(3) 0.0155(2) Uani 1 1 d . . .
C7' C 1.11030(6) 0.28963(14) -0.00177(3) 0.0154(2) Uani 1 1 d . . .
C8' C 1.05199(6) 0.20726(15) 0.00206(3) 0.0189(3) Uani 1 1 d . . .
H8' H 1.054451 0.121997 0.015114 0.023 Uiso 1 1 calc R . .
C9' C 0.99073(7) 0.24792(16) -0.01284(3) 0.0223(3) Uani 1 1 d . . .
H9' H 0.951623 0.191242 -0.009813 0.027 Uiso 1 1 calc R . .
C10' C 0.98650(7) 0.37119(16) -0.03215(3) 0.0228(3) Uani 1 1 d . . .
H10' H 0.944587 0.398285 -0.042519 0.027 Uiso 1 1 calc R . .
C11' C 1.04335(7) 0.45495(16) -0.03635(3) 0.0214(3) Uani 1 1 d . . .
H11' H 1.040447 0.539889 -0.049480 0.026 Uiso 1 1 calc R . .
C12' C 1.10463(6) 0.41427(15) -0.02128(3) 0.0178(3) Uani 1 1 d . . .
H12' H 1.143429 0.472128 -0.024262 0.021 Uiso 1 1 calc R . .
C13' C 1.21088(6) 0.03528(14) 0.02042(3) 0.0154(3) Uani 1 1 d . . .
C14' C 1.17904(6) -0.04911(15) 0.04088(3) 0.0190(3) Uani 1 1 d . . .
H14' H 1.154680 0.002496 0.054922 0.023 Uiso 1 1 calc R . .
C15' C 1.18164(7) -0.20935(16) 0.04152(3) 0.0223(3) Uani 1 1 d . . .
H15' H 1.160047 -0.264052 0.056092 0.027 Uiso 1 1 calc R . .
C16' C 1.21527(7) -0.28549(15) 0.02114(3) 0.0224(3) Uani 1 1 d . . .
H16' H 1.215385 -0.393481 0.021122 0.027 Uiso 1 1 calc R . .
C17' C 1.250000 -0.2059(2) 0.000000 0.0188(4) Uani 1 2 d S T P
C18' C 1.250000 -0.0428(2) 0.000000 0.0150(3) Uani 1 2 d S T P

loop_
_atom_site_aniso_label
_atom_site_aniso_U_11
_atom_site_aniso_U_22
_atom_site_aniso_U_33
_atom_site_aniso_U_23
_atom_site_aniso_U_13
_atom_site_aniso_U_12
Si1 0.01323(16) 0.01251(16) 0.01208(16) -0.00009(12) 0.00048(12) 0.00086(12)
Si2 0.01248(16) 0.01312(17) 0.01307(16) -0.00014(12) 0.00043(12) 0.00001(12)
O1 0.0145(4) 0.0157(4) 0.0147(4) 0.0019(3) 0.0011(3) -0.0002(3)
C1 0.0225(7) 0.0210(7) 0.0334(8) 0.0062(6) 0.0053(6) 0.0003(6)
C2 0.0293(8) 0.0218(8) 0.0547(10) 0.0145(7) 0.0008(7) -0.0023(6)
C3 0.0284(8) 0.0122(7) 0.0668(12) -0.0018(7) -0.0090(8) 0.0010(6)
C4 0.0383(9) 0.0229(8) 0.0434(9) -0.0142(7) -0.0033(7) 0.0078(7)
C5 0.0315(8) 0.0216(7) 0.0247(7) -0.0053(6) -0.0012(6) 0.0046(6)
C6 0.0148(6) 0.0147(6) 0.0217(6) -0.0009(5) -0.0030(5) -0.0001(5)
C7 0.0185(6) 0.0141(6) 0.0136(6) 0.0021(5) 0.0014(5) -0.0024(5)
C8 0.0185(6) 0.0297(7) 0.0189(6) -0.0017(6) 0.0014(5) -0.0003(6)
C9 0.0233(7) 0.0435(9) 0.0215(7) -0.0028(6) -0.0042(6) -0.0072(7)
C10 0.0367(8) 0.0324(8) 0.0148(6) -0.0061(6) 0.0016(6) -0.0116(6)
C11 0.0330(8) 0.0218(7) 0.0179(6) -0.0028(5) 0.0084(6) -0.0024(6)
C12 0.0212(6) 0.0184(6) 0.0167(6) 0.0011(5) 0.0024(5) -0.0004(5)
C13 0.0168(6) 0.0129(6) 0.0131(6) -0.0031(5) 0.0019(5) -0.0001(5)
C14 0.0179(6) 0.0173(6) 0.0178(6) -0.0020(5) 0.0012(5) 0.0017(5)
C15 0.0159(6) 0.0200(6) 0.0231(7) -0.0051(5) 0.0061(5) -0.0015(5)
C16 0.0223(7) 0.0178(6) 0.0186(6) -0.0027(5) 0.0078(5) -0.0042(5)
C17 0.0213(6) 0.0153(6) 0.0146(6) -0.0033(5) 0.0033(5) -0.0022(5)
C18 0.0183(6) 0.0121(6) 0.0124(6) -0.0037(5) 0.0018(5) -0.0009(5)
C19 0.0275(7) 0.0212(7) 0.0165(6) 0.0040(5) 0.0041(5) -0.0038(5)
C20 0.0268(7) 0.0214(7) 0.0179(6) 0.0058(5) -0.0023(5) -0.0001(5)
C21 0.0176(6) 0.0187(6) 0.0183(6) 0.0006(5) -0.0014(5) -0.0006(5)
C22 0.0177(6) 0.0131(6) 0.0131(6) -0.0019(5) 0.0008(5) -0.0013(5)
C23 0.0174(6) 0.0162(6) 0.0147(6) 0.0016(5) -0.0009(5) 0.0033(5)
C24 0.0196(6) 0.0177(6) 0.0202(6) 0.0016(5) 0.0020(5) 0.0010(5)
C25 0.0208(7) 0.0253(7) 0.0222(7) 0.0015(6) 0.0058(5) 0.0040(6)
C26 0.0270(7) 0.0244(7) 0.0214(7) -0.0046(6) 0.0029(5) 0.0082(6)
C27 0.0281(7) 0.0195(7) 0.0309(8) -0.0074(6) 0.0021(6) -0.0015(6)
C28 0.0185(6) 0.0209(7) 0.0252(7) -0.0032(5) 0.0036(5) -0.0005(5)
C29 0.0162(6) 0.0183(6) 0.0124(6) 0.0005(5) 0.0027(5) -0.0027(5)
C30 0.0206(6) 0.0193(7) 0.0182(6) 0.0002(5) 0.0013(5) -0.0007(5)
C31 0.0310(7) 0.0175(7) 0.0243(7) -0.0006(5) 0.0022(6) -0.0047(6)
C32 0.0260(7) 0.0257(7) 0.0200(7) -0.0006(6) 0.0003(5) -0.0125(6)
C33 0.0189(6) 0.0303(8) 0.0199(6) 0.0026(6) -0.0025(5) -0.0053(6)
C34 0.0198(6) 0.0196(7) 0.0198(6) 0.0021(5) -0.0003(5) -0.0014(5)
Si1' 0.01269(16) 0.01229(17) 0.01347(16) 0.00039(12) 0.00133(12) -0.00005(12)
O1' 0.0158(6) 0.0117(6) 0.0172(6) 0.000 0.0033(5) 0.000
C1' 0.0184(6) 0.0152(6) 0.0208(6) 0.0014(5) 0.0041(5) 0.0003(5)
C2' 0.0259(7) 0.0173(6) 0.0219(7) 0.0010(5) 0.0103(5) 0.0020(5)
C3' 0.0352(8) 0.0165(6) 0.0152(6) -0.0007(5) 0.0048(5) 0.0000(6)
C4' 0.0244(7) 0.0208(7) 0.0190(6) 0.0009(5) -0.0014(5) -0.0025(5)
C5' 0.0179(6) 0.0208(7) 0.0186(6) 0.0009(5) 0.0035(5) -0.0005(5)
C6' 0.0183(6) 0.0127(6) 0.0156(6) 0.0021(5) 0.0028(5) 0.0000(5)
C7' 0.0162(6) 0.0153(6) 0.0145(6) -0.0027(5) 0.0014(5) 0.0019(5)
C8' 0.0190(6) 0.0173(6) 0.0203(6) 0.0001(5) 0.0009(5) -0.0002(5)
C9' 0.0160(6) 0.0220(7) 0.0284(7) -0.0033(6) 0.0001(5) -0.0017(5)
C10' 0.0185(6) 0.0239(7) 0.0244(7) -0.0038(6) -0.0057(5) 0.0041(5)
C11' 0.0256(7) 0.0192(7) 0.0187(6) 0.0014(5) -0.0014(5) 0.0037(5)
C12' 0.0191(6) 0.0173(6) 0.0169(6) -0.0015(5) 0.0019(5) 0.0000(5)
C13' 0.0139(6) 0.0150(6) 0.0164(6) 0.0008(5) -0.0030(5) -0.0017(5)
C14' 0.0171(6) 0.0200(7) 0.0191(6) 0.0031(5) -0.0020(5) -0.0022(5)
C15' 0.0226(7) 0.0202(7) 0.0226(7) 0.0074(5) -0.0055(5) -0.0076(5)
C16' 0.0267(7) 0.0127(6) 0.0252(7) 0.0033(5) -0.0099(6) -0.0041(5)
C17' 0.0207(9) 0.0133(9) 0.0200(9) 0.000 -0.0101(7) 0.000
C18' 0.0144(8) 0.0133(8) 0.0158(8) 0.000 -0.0061(6) 0.000

loop_
_atom_type_symbol
_atom_type_description
_atom_type_scat_dispersion_real
_atom_type_scat_dispersion_imag
_atom_type_scat_source
C C 0.0181 0.0091 'International Tables Vol C Tables 4.2.6.8 and 6.1.1.4'
H H 0.0000 0.0000 'International Tables Vol C Tables 4.2.6.8 and 6.1.1.4'
O O 0.0492 0.0322 'International Tables Vol C Tables 4.2.6.8 and 6.1.1.4'
Si Si 0.2541 0.3302 'International Tables Vol C Tables 4.2.6.8 and 6.1.1.4'

loop_
_geom_angle_atom_site_label_1
_geom_angle_atom_site_label_2
_geom_angle_atom_site_label_3
_geom_angle
_geom_angle_site_symmetry_1
_geom_angle_site_symmetry_3
O1 Si1 C6 108.81(5) . .
O1 Si1 C7 106.79(5) . .
O1 Si1 C13 107.82(5) . .
C6 Si1 C7 108.69(6) . .
C6 Si1 C13 112.15(6) . .
C7 Si1 C13 112.38(5) . .
O1 Si2 C22 107.38(5) . .
O1 Si2 C23 110.66(5) . .
O1 Si2 C29 105.45(5) . .
C23 Si2 C22 108.04(6) . .
C23 Si2 C29 110.74(6) . .
C29 Si2 C22 114.50(5) . .
Si1 O1 Si2 130.65(6) . .
C2 C1 H1 119.4 . .
C2 C1 C6 121.30(14) . .
C6 C1 H1 119.4 . .
C1 C2 H2 120.1 . .
C3 C2 C1 119.79(15) . .
C3 C2 H2 120.1 . .
C2 C3 H3 120.0 . .
C4 C3 C2 119.92(14) . .
C4 C3 H3 120.0 . .
C3 C4 H4 119.8 . .
C3 C4 C5 120.47(15) . .
C5 C4 H4 119.8 . .
C4 C5 H5 119.7 . .
C4 C5 C6 120.64(14) . .
C6 C5 H5 119.7 . .
C1 C6 Si1 117.71(10) . .
C5 C6 Si1 124.34(10) . .
C5 C6 C1 117.88(13) . .
C8 C7 Si1 121.29(10) . .
C8 C7 C12 117.71(12) . .
C12 C7 Si1 120.99(10) . .
C7 C8 H8 119.4 . .
C9 C8 C7 121.23(13) . .
C9 C8 H8 119.4 . .
C8 C9 H9 119.9 . .
C10 C9 C8 120.10(13) . .
C10 C9 H9 119.9 . .
C9 C10 H10 120.1 . .
C11 C10 C9 119.82(13) . .
C11 C10 H10 120.1 . .
C10 C11 H11 119.9 . .
C10 C11 C12 120.20(13) . .
C12 C11 H11 119.9 . .
C7 C12 H12 119.5 . .
C11 C12 C7 120.93(12) . .
C11 C12 H12 119.5 . .
C14 C13 Si1 116.70(9) . .
C14 C13 C18 118.61(11) . .
C18 C13 Si1 124.57(9) . .
C13 C14 H14 118.8 . .
C13 C14 C15 122.39(12) . .
C15 C14 H14 118.8 . .
C14 C15 H15 120.1 . .
C16 C15 C14 119.72(12) . .
C16 C15 H15 120.1 . .
C15 C16 H16 119.6 . .
C15 C16 C17 120.89(12) . .
C17 C16 H16 119.6 . .
C16 C17 C18 119.88(12) . .
C19 C17 C16 120.06(12) . .
C19 C17 C18 120.04(12) . .
C17 C18 C13 118.50(11) . .
C17 C18 C22 118.22(11) . .
C22 C18 C13 123.27(11) . .
C17 C19 H19 119.5 . .
C20 C19 C17 121.04(12) . .
C20 C19 H19 119.5 . .
C19 C20 H20 120.4 . .
C19 C20 C21 119.20(12) . .
C21 C20 H20 120.4 . .
C20 C21 H21 118.6 . .
C22 C21 C20 122.79(12) . .
C22 C21 H21 118.6 . .
C18 C22 Si2 125.48(9) . .
C21 C22 Si2 115.78(9) . .
C21 C22 C18 118.69(11) . .
C24 C23 Si2 122.17(10) . .
C28 C23 Si2 119.65(10) . .
C28 C23 C24 117.84(12) . .
C23 C24 H24 119.5 . .
C25 C24 C23 121.02(13) . .
C25 C24 H24 119.5 . .
C24 C25 H25 120.0 . .
C26 C25 C24 120.07(13) . .
C26 C25 H25 120.0 . .
C25 C26 H26 120.0 . .
C25 C26 C27 119.97(13) . .
C27 C26 H26 120.0 . .
C26 C27 H27 120.0 . .
C28 C27 C26 119.97(13) . .
C28 C27 H27 120.0 . .
C23 C28 H28 119.4 . .
C27 C28 C23 121.13(12) . .
C27 C28 H28 119.4 . .
C30 C29 Si2 119.98(10) . .
C34 C29 Si2 122.25(10) . .
C34 C29 C30 117.72(12) . .
C29 C30 H30 119.4 . .
C31 C30 C29 121.16(13) . .
C31 C30 H30 119.4 . .
C30 C31 H31 120.0 . .
C32 C31 C30 119.96(13) . .
C32 C31 H31 120.0 . .
C31 C32 H32 120.1 . .
C33 C32 C31 119.80(13) . .
C33 C32 H32 120.1 . .
C32 C33 H33 120.0 . .
C32 C33 C34 120.08(13) . .
C34 C33 H33 120.0 . .
C29 C34 H34 119.4 . .
C33 C34 C29 121.28(13) . .
C33 C34 H34 119.4 . .
O1' Si1' C6' 109.51(5) . .
O1' Si1' C7' 106.31(4) . .
O1' Si1' C13' 108.44(6) . .
C6' Si1' C7' 110.45(6) . .
C6' Si1' C13' 109.62(5) . .
C7' Si1' C13' 112.41(5) . .
Si1' O1' Si1' 128.05(8) . 2_755
C2' C1' H1' 119.5 . .
C2' C1' C6' 121.07(12) . .
C6' C1' H1' 119.5 . .
C1' C2' H2' 120.0 . .
C3' C2' C1' 119.98(12) . .
C3' C2' H2' 120.0 . .
C2' C3' H3' 120.0 . .
C2' C3' C4' 120.07(12) . .
C4' C3' H3' 120.0 . .
C3' C4' H4' 120.1 . .
C5' C4' C3' 119.81(12) . .
C5' C4' H4' 120.1 . .
C4' C5' H5' 119.4 . .
C4' C5' C6' 121.25(12) . .
C6' C5' H5' 119.4 . .
C1' C6' Si1' 121.89(10) . .
C1' C6' C5' 117.80(12) . .
C5' C6' Si1' 120.29(9) . .
C8' C7' Si1' 123.05(10) . .
C8' C7' C12' 117.68(12) . .
C12' C7' Si1' 119.24(10) . .
C7' C8' H8' 119.4 . .
C9' C8' C7' 121.18(12) . .
C9' C8' H8' 119.4 . .
C8' C9' H9' 120.0 . .
C10' C9' C8' 120.03(13) . .
C10' C9' H9' 120.0 . .
C9' C10' H10' 120.0 . .
C11' C10' C9' 120.05(12) . .
C11' C10' H10' 120.0 . .
C10' C11' H11' 120.1 . .
C10' C11' C12' 119.76(13) . .
C12' C11' H11' 120.1 . .
C7' C12' H12' 119.4 . .
C11' C12' C7' 121.28(12) . .
C11' C12' H12' 119.4 . .
C14' C13' Si1' 117.22(10) . .
C14' C13' C18' 118.85(12) . .
C18' C13' Si1' 123.68(10) . .
C13' C14' H14' 119.0 . .
C13' C14' C15' 122.06(13) . .
C15' C14' H14' 119.0 . .
C14' C15' H15' 120.1 . .
C16' C15' C14' 119.77(13) . .
C16' C15' H15' 120.1 . .
C15' C16' H16' 119.5 . .
C15' C16' C17' 120.96(13) . .
C17' C16' H16' 119.5 . .
C16' C17' C16' 120.73(17) . 2_755
C16' C17' C18' 119.64(9) . .
C16' C17' C18' 119.64(9) 2_755 .
C13' C18' C13' 122.95(16) 2_755 .
C17' C18' C13' 118.53(8) . .
C17' C18' C13' 118.53(8) . 2_755

loop_
_geom_bond_atom_site_label_1
_geom_bond_atom_site_label_2
_geom_bond_distance
Si1 O1 1.6353(9)
Si1 C6 1.8630(13)
Si1 C7 1.8674(13)
Si1 C13 1.8747(13)
Si2 O1 1.6355(9)
Si2 C22 1.8732(13)
Si2 C23 1.8640(13)
Si2 C29 1.8679(13)
C1 H1 0.9500
C1 C2 1.390(2)
C1 C6 1.3981(19)
C2 H2 0.9500
C2 C3 1.382(3)
C3 H3 0.9500
C3 C4 1.377(3)
C4 H4 0.9500
C4 C5 1.394(2)
C5 H5 0.9500
C5 C6 1.3956(19)
C7 C8 1.3991(18)
C7 C12 1.4007(18)
C8 H8 0.9500
C8 C9 1.387(2)
C9 H9 0.9500
C9 C10 1.385(2)
C10 H10 0.9500
C10 C11 1.381(2)
C11 H11 0.9500
C11 C12 1.3922(19)
C12 H12 0.9500
C13 C14 1.3853(18)
C13 C18 1.4429(17)
C14 H14 0.9500
C14 C15 1.4101(19)
C15 H15 0.9500
C15 C16 1.3630(19)
C16 H16 0.9500
C16 C17 1.4183(18)
C17 C18 1.4327(17)
C17 C19 1.4166(19)
C18 C22 1.4383(17)
C19 H19 0.9500
C19 C20 1.365(2)
C20 H20 0.9500
C20 C21 1.4062(19)
C21 H21 0.9500
C21 C22 1.3852(18)
C23 C24 1.4020(18)
C23 C28 1.3998(19)
C24 H24 0.9500
C24 C25 1.3887(19)
C25 H25 0.9500
C25 C26 1.384(2)
C26 H26 0.9500
C26 C27 1.387(2)
C27 H27 0.9500
C27 C28 1.388(2)
C28 H28 0.9500
C29 C30 1.4010(19)
C29 C34 1.3992(18)
C30 H30 0.9500
C30 C31 1.3912(19)
C31 H31 0.9500
C31 C32 1.389(2)
C32 H32 0.9500
C32 C33 1.386(2)
C33 H33 0.9500
C33 C34 1.3889(19)
C34 H34 0.9500
Si1' O1' 1.6413(6)
Si1' C6' 1.8642(13)
Si1' C7' 1.8688(13)
Si1' C13' 1.8730(13)
C1' H1' 0.9500
C1' C2' 1.3901(19)
C1' C6' 1.3996(18)
C2' H2' 0.9500
C2' C3' 1.385(2)
C3' H3' 0.9500
C3' C4' 1.389(2)
C4' H4' 0.9500
C4' C5' 1.3868(19)
C5' H5' 0.9500
C5' C6' 1.4027(18)
C7' C8' 1.4002(18)
C7' C12' 1.4008(18)
C8' H8' 0.9500
C8' C9' 1.3864(19)
C9' H9' 0.9500
C9' C10' 1.386(2)
C10' H10' 0.9500
C10' C11' 1.385(2)
C11' H11' 0.9500
C11' C12' 1.3897(18)
C12' H12' 0.9500
C13' C14' 1.3846(18)
C13' C18' 1.4382(15)
C14' H14' 0.9500
C14' C15' 1.4108(19)
C15' H15' 0.9500
C15' C16' 1.364(2)
C16' H16' 0.9500
C16' C17' 1.4160(17)
C17' C18' 1.435(2)

loop_
_geom_torsion_atom_site_label_1
_geom_torsion_atom_site_label_2
_geom_torsion_atom_site_label_3
_geom_torsion_atom_site_label_4
_geom_torsion
_geom_torsion_site_symmetry_1
_geom_torsion_site_symmetry_4
Si1 C7 C8 C9 -177.81(11) . .
Si1 C7 C12 C11 178.04(10) . .
Si1 C13 C14 C15 176.02(10) . .
Si1 C13 C18 C17 -175.89(9) . .
Si1 C13 C18 C22 2.96(17) . .
Si2 C23 C24 C25 -172.67(10) . .
Si2 C23 C28 C27 173.06(11) . .
Si2 C29 C30 C31 -177.40(10) . .
Si2 C29 C34 C33 177.44(10) . .
O1 Si1 C6 C1 70.23(11) . .
O1 Si1 C6 C5 -106.58(12) . .
O1 Si1 C7 C8 -166.61(10) . .
O1 Si1 C7 C12 14.43(12) . .
O1 Si1 C13 C14 176.15(9) . .
O1 Si1 C13 C18 -7.79(12) . .
O1 Si2 C22 C18 2.07(12) . .
O1 Si2 C22 C21 179.57(9) . .
O1 Si2 C23 C24 88.03(11) . .
O1 Si2 C23 C28 -85.07(11) . .
O1 Si2 C29 C30 18.91(11) . .
O1 Si2 C29 C34 -158.33(10) . .
C1 C2 C3 C4 0.0(2) . .
C2 C1 C6 Si1 -176.41(11) . .
C2 C1 C6 C5 0.6(2) . .
C2 C3 C4 C5 0.8(2) . .
C3 C4 C5 C6 -0.9(2) . .
C4 C5 C6 Si1 177.01(11) . .
C4 C5 C6 C1 0.2(2) . .
C6 Si1 O1 Si2 133.24(7) . .
C6 Si1 C7 C8 -49.37(12) . .
C6 Si1 C7 C12 131.66(10) . .
C6 Si1 C13 C14 56.38(11) . .
C6 Si1 C13 C18 -127.57(10) . .
C6 C1 C2 C3 -0.7(2) . .
C7 Si1 O1 Si2 -109.61(8) . .
C7 Si1 C6 C1 -45.71(12) . .
C7 Si1 C6 C5 137.48(11) . .
C7 Si1 C13 C14 -66.43(11) . .
C7 Si1 C13 C18 109.63(11) . .
C7 C8 C9 C10 -0.7(2) . .
C8 C7 C12 C11 -0.96(19) . .
C8 C9 C10 C11 -0.1(2) . .
C9 C10 C11 C12 0.3(2) . .
C10 C11 C12 C7 0.2(2) . .
C12 C7 C8 C9 1.2(2) . .
C13 Si1 O1 Si2 11.37(9) . .
C13 Si1 C6 C1 -170.57(10) . .
C13 Si1 C6 C5 12.61(13) . .
C13 Si1 C7 C8 75.36(12) . .
C13 Si1 C7 C12 -103.60(11) . .
C13 C14 C15 C16 0.65(19) . .
C13 C18 C22 Si2 0.16(17) . .
C13 C18 C22 C21 -177.27(11) . .
C14 C13 C18 C17 0.10(17) . .
C14 C13 C18 C22 178.95(11) . .
C14 C15 C16 C17 -0.81(19) . .
C15 C16 C17 C18 0.63(19) . .
C15 C16 C17 C19 -177.73(12) . .
C16 C17 C18 C13 -0.26(17) . .
C16 C17 C18 C22 -179.17(11) . .
C16 C17 C19 C20 178.00(13) . .
C17 C18 C22 Si2 179.02(9) . .
C17 C18 C22 C21 1.58(17) . .
C17 C19 C20 C21 0.7(2) . .
C18 C13 C14 C15 -0.28(18) . .
C18 C17 C19 C20 -0.4(2) . .
C19 C17 C18 C13 178.10(11) . .
C19 C17 C18 C22 -0.81(17) . .
C19 C20 C21 C22 0.1(2) . .
C20 C21 C22 Si2 -178.94(10) . .
C20 C21 C22 C18 -1.26(19) . .
C22 Si2 O1 Si1 -9.03(9) . .
C22 Si2 C23 C24 -154.67(10) . .
C22 Si2 C23 C28 32.22(12) . .
C22 Si2 C29 C30 -98.90(11) . .
C22 Si2 C29 C34 83.86(11) . .
C23 Si2 O1 Si1 108.67(8) . .
C23 Si2 C22 C18 -117.32(11) . .
C23 Si2 C22 C21 60.18(11) . .
C23 Si2 C29 C30 138.66(10) . .
C23 Si2 C29 C34 -38.59(12) . .
C23 C24 C25 C26 -0.6(2) . .
C24 C23 C28 C27 -0.3(2) . .
C24 C25 C26 C27 0.4(2) . .
C25 C26 C27 C28 -0.2(2) . .
C26 C27 C28 C23 0.2(2) . .
C28 C23 C24 C25 0.56(19) . .
C29 Si2 O1 Si1 -131.53(7) . .
C29 Si2 C22 C18 118.78(11) . .
C29 Si2 C22 C21 -63.71(11) . .
C29 Si2 C23 C24 -28.54(12) . .
C29 Si2 C23 C28 158.36(10) . .
C29 C30 C31 C32 -0.1(2) . .
C30 C29 C34 C33 0.13(19) . .
C30 C31 C32 C33 0.2(2) . .
C31 C32 C33 C34 -0.1(2) . .
C32 C33 C34 C29 -0.1(2) . .
C34 C29 C30 C31 -0.03(19) . .
Si1' C7' C8' C9' 177.68(10) . .
Si1' C7' C12' C11' -178.04(10) . .
Si1' C13' C14' C15' 171.93(10) . .
Si1' C13' C18' C13' 10.96(5) . 2_755
Si1' C13' C18' C17' -169.05(5) . .
O1' Si1' C6' C1' 138.14(10) . .
O1' Si1' C6' C5' -43.26(12) . .
O1' Si1' C7' C8' 161.40(10) . .
O1' Si1' C7' C12' -20.74(11) . .
O1' Si1' C13' C14' 165.47(9) . .
O1' Si1' C13' C18' -20.36(9) . .
C1' C2' C3' C4' -1.0(2) . .
C2' C1' C6' Si1' 178.95(10) . .
C2' C1' C6' C5' 0.31(19) . .
C2' C3' C4' C5' 0.2(2) . .
C3' C4' C5' C6' 0.8(2) . .
C4' C5' C6' Si1' -179.73(10) . .
C4' C5' C6' C1' -1.07(19) . .
C6' Si1' O1' Si1' 127.80(5) . 2_755
C6' Si1' C7' C8' -79.88(12) . .
C6' Si1' C7' C12' 97.98(11) . .
C6' Si1' C13' C14' 45.96(11) . .
C6' Si1' C13' C18' -139.88(8) . .
C6' C1' C2' C3' 0.7(2) . .
C7' Si1' O1' Si1' -112.87(4) . 2_755
C7' Si1' C6' C1' 21.39(12) . .
C7' Si1' C6' C5' -160.00(10) . .
C7' Si1' C13' C14' -77.29(11) . .
C7' Si1' C13' C18' 96.87(9) . .
C7' C8' C9' C10' 0.6(2) . .
C8' C7' C12' C11' -0.06(19) . .
C8' C9' C10' C11' -0.7(2) . .
C9' C10' C11' C12' 0.4(2) . .
C10' C11' C12' C7' 0.0(2) . .
C12' C7' C8' C9' -0.21(19) . .
C13' Si1' O1' Si1' 8.21(4) . 2_755
C13' Si1' C6' C1' -103.00(11) . .
C13' Si1' C6' C5' 75.60(11) . .
C13' Si1' C7' C8' 42.90(12) . .
C13' Si1' C7' C12' -139.23(10) . .
C13' C14' C15' C16' -1.3(2) . .
C14' C13' C18' C13' -174.96(12) . 2_755
C14' C13' C18' C17' 5.03(12) . .
C14' C15' C16' C17' 2.53(19) . .
C15' C16' C17' C16' -179.90(14) . 2_755
C15' C16' C17' C18' 0.10(14) . .
C16' C17' C18' C13' 176.11(8) . 2_755
C16' C17' C18' C13' -3.88(8) . .
C16' C17' C18' C13' -3.89(8) 2_755 2_755
C16' C17' C18' C13' 176.12(8) 2_755 .
C18' C13' C14' C15' -2.53(18) . .
